data_2001820
loop_
_publ_author_name
'Nielsen, B. B.'
'Larsen, I. K.'

_publ_section_title
;
 3,4,5-Trihydroxybenzohydroxamic acid monohydrate, a ribonucleotide
 reductase inhibitor
;
_journal_issue 4
_journal_name_full 'Acta Crystallographica Section C'
_journal_page_first 810
_journal_page_last 813
_journal_paper_doi 10.1107/S0108270192011442
_journal_volume 49
_journal_year 1993
_chemical_formula_moiety 'C7 H7 N1 O5, H2 O'
_chemical_formula_sum 'C7 H9 N O6'
_chemical_formula_weight 203.15
_chemical_name_systematic '3,4,5-trihydroxybenzohydroxamic acid, monohydrate'
_chemical_temperature_decomposition 503.0(10)
_space_group_IT_number 14
_symmetry_cell_setting monoclinic
_symmetry_space_group_name_Hall '-P 2yn'
_symmetry_space_group_name_H-M 'P 1 21/n 1'
_cell_angle_alpha 90.0
_cell_angle_beta 94.020(6)
_cell_angle_gamma 90.0
_cell_formula_units_Z 4
_cell_length_a 11.5961(8)
_cell_length_b 3.6323(4)
_cell_length_c 18.5310(10)
_cell_measurement_reflns_used 22
_cell_measurement_temperature 110
_cell_measurement_theta_max 46.17
_cell_measurement_theta_min 39.91
_cell_volume 778.61(11)
_computing_data_reduction 'BEGIN, SDP (Frenz, 1982)'
_computing_molecular_graphics 'ORTEP (Johnson, 1976)'
_computing_structure_refinement 'LSFM, SDP (Frenz, 1982)'
_computing_structure_solution 'SHELXS86 (Sheldrick, 1990)'
_diffrn_ambient_temperature 110
_diffrn_measurement_device 'Enraf-Nonius CAD-4 diffractometer'
_diffrn_measurement_method \w/2\q
_diffrn_radiation_monochromator graphite
_diffrn_radiation_source xray_tube
_diffrn_radiation_type 'Copper K\a'
_diffrn_radiation_wavelength 1.5418
_diffrn_reflns_av_R_equivalents 0.022
_diffrn_reflns_limit_h_max 14
_diffrn_reflns_limit_h_min -14
_diffrn_reflns_limit_k_max 4
_diffrn_reflns_limit_k_min -4
_diffrn_reflns_limit_l_max 23
_diffrn_reflns_limit_l_min -23
_diffrn_reflns_number 4298
_diffrn_reflns_theta_max 75.00
_diffrn_reflns_theta_min 1.000
_diffrn_standards_decay_% -4.0
_diffrn_standards_interval_count 300
_diffrn_standards_interval_time 166
_diffrn_standards_number 3
_exptl_absorpt_coefficient_mu 1.2944
_exptl_crystal_colour colourless
_exptl_crystal_density_diffrn 1.733
_exptl_crystal_description 'rectangular thin plates'
_exptl_crystal_F_000 424
_exptl_crystal_size_max 0.40
_exptl_crystal_size_mid 0.10
_exptl_crystal_size_min 0.04
_refine_diff_density_max 0.798
_refine_diff_density_min -0.819
_refine_ls_goodness_of_fit_obs 2.091
_refine_ls_hydrogen_treatment
;refall except H102 and H4  for which both positional and displacement
parameters were fixed
;
_refine_ls_matrix_type full
_refine_ls_number_parameters 155
_refine_ls_number_reflns 1231
_refine_ls_R_factor_obs 0.045
_refine_ls_shift/esd_max 0.00
_refine_ls_structure_factor_coef F
_refine_ls_weighting_details 'w = 1/(\s^2^(F)+(0.02F)^2^+2.00)'
_refine_ls_weighting_scheme calc
_refine_ls_wR_factor_obs 0.064
_reflns_number_observed 1231
_reflns_number_total 1609
_reflns_observed_criterion >5sigma
_cod_data_source_file ab1042.cif
_cod_data_source_block OHBHA
_cod_depositor_comments
;
The following automatic conversions were performed:

'_chemical_melting_point' tag was changed to
'_chemical_temperature_decomposition' since the value had been given
as '502-504 (decomp.)'. The value was changed to '503.0(10)' - the
average value was taken and precision was estimated.

Automatic conversion script
Id: cif_fix_values 1646 2011-03-28 12:23:43Z adriana 

The following automatic conversions were performed:

'_chemical_melting_point' tag was changed to
'_chemical_temperature_decomposition' since the value had been given
as '502-504 (decomp.)'. The value was changed to '503.0(10)' - the
average value was taken and precision was estimated.

Automatic conversion script
Id: cif_fix_values 1715 2011-07-08 13:25:40Z adriana 

The following automatic conversions were performed:

'_refine_ls_weighting_scheme' value '1/(\s^2^(F)+(0.02F)^2^+2.00)'
was changed to 'calc'. New tag '_refine_ls_weighting_details' was
created. The value of the new tag was set to 'w =
1/(\s^2^(F)+(0.02F)^2^+2.00)'.

Automatic conversion script
Id: cif_fix_values 3143 2015-03-26 13:38:13Z robertas 
;
_cod_original_cell_volume 778.6(2)
_cod_original_sg_symbol_H-M 'P 21/n'
_cod_original_formula_sum 'C7 H9 N1 O6'
_cod_database_code 2001820

loop_
_symmetry_equiv_pos_as_xyz
x,y,z
1/2-x,1/2+y,1/2-z
-x,-y,-z
1/2+x,1/2-y,1/2+z

loop_
_atom_site_aniso_label
_atom_site_aniso_U_11
_atom_site_aniso_U_22
_atom_site_aniso_U_33
_atom_site_aniso_U_12
_atom_site_aniso_U_13
_atom_site_aniso_U_23
_atom_site_aniso_type_symbol
O3 0.0112(6) 0.0286(9) 0.0119(6) -0.0021(7) 0.0020(6) 0.0060(7) O
O4 0.0134(7) 0.0280(10) 0.0122(7) 0.0029(7) -0.0019(6) -0.0006(7) O
O5 0.0126(6) 0.0175(8) 0.0090(6) 0.0002(6) 0.0022(5) 0.0037(6) O
O7 0.0182(7) 0.0234(9) 0.0100(7) 0.0045(7) -0.0008(6) -0.0021(7) O
O9 0.0114(7) 0.0315(9) 0.0165(7) 0.0019(8) -0.0021(6) 0.0085(8) O
O10 0.0430(10) 0.0420(10) 0.0460(10) 0.0280(10) -0.0330(9) -0.0281(9) O
N8 0.0129(8) 0.0210(10) 0.0099(8) 0.0037(8) -0.0025(7) -0.0003(8) N
C1 0.0125(9) 0.0073(9) 0.0109(8) 0.0007(8) 0.0001(7) -0.0015(8) C
C2 0.0155(9) 0.0110(10) 0.0089(8) 0.0015(9) 0.0012(7) -0.0003(8) C
C3 0.0121(9) 0.0120(10) 0.0126(9) -0.0006(9) 0.0027(7) -0.0010(8) C
C4 0.0121(9) 0.0110(10) 0.0112(9) -0.0003(8) -0.0016(8) -0.0005(8) C
C5 0.0145(9) 0.0086(9) 0.0097(9) -0.0014(8) 0.0024(8) -0.0005(8) C
C6 0.0115(9) 0.0110(10) 0.0126(9) -0.0014(8) 0.0025(8) -0.0005(8) C
C7 0.0151(9) 0.0094(9) 0.0118(9) -0.0007(9) 0.0002(8) -0.0006(8) C

loop_
_atom_site_label
_atom_site_fract_x
_atom_site_fract_y
_atom_site_fract_z
_atom_site_thermal_displace_type
_atom_site_calc_flag
_atom_site_calc_attached_atom
_atom_site_refinement_flags
_atom_site_disorder_group
_atom_site_type_symbol
O3 0.42630(10) 0.5576(6) 0.37376(8) Beq ? ? ? ? O
O4 0.39930(10) 0.2770(6) 0.50631(9) Beq ? ? ? ? O
O5 0.17970(10) 0.0761(5) 0.54529(8) Beq ? ? ? ? O
O7 0.01540(10) 0.4181(5) 0.24199(8) Beq ? ? ? ? O
O9 -0.18310(10) 0.6263(6) 0.29423(9) Beq ? ? ? ? O
O10 0.3516(2) -0.2028(7) 0.63580(10) Beq ? ? ? ? O
N8 -0.0858(2) 0.5377(6) 0.33900(10) Beq ? ? ? ? N
C1 0.1130(2) 0.3939(6) 0.36090(10) Beq ? ? ? ? C
C2 0.2219(2) 0.4892(7) 0.33950(10) Beq ? ? ? ? C
C3 0.3175(2) 0.4545(7) 0.38820(10) Beq ? ? ? ? C
C4 0.3057(2) 0.3120(6) 0.45730(10) Beq ? ? ? ? C
C5 0.1964(2) 0.2138(6) 0.47800(10) Beq ? ? ? ? C
C6 0.0999(2) 0.2586(6) 0.43020(10) Beq ? ? ? ? C
C7 0.0114(2) 0.4496(6) 0.30840(10) Beq ? ? ? ? C
H2 0.231(2) 0.604(9) 0.2920(10) Biso ? ? ? ? H
H3 0.432(2) 0.650(9) 0.3330(10) Biso ? ? ? ? H
H4 0.461 0.332 0.484 Biso ? ? ? ? H
H5 0.254(3) 0.020(10) 0.567(2) Biso ? ? ? ? H
H6 0.026(2) 0.196(8) 0.4430(10) Biso ? ? ? ? H
H8 -0.088(3) 0.620(10) 0.383(2) Biso ? ? ? ? H
H9 -0.232(3) 0.480(10) 0.307(2) Biso ? ? ? ? H
H101 0.388(4) -0.12(2) 0.672(2) Biso ? ? ? ? H
H102 0.400 -0.416 0.617 Biso ? ? ? ? H

loop_
_atom_type_symbol
_atom_type_description
_atom_type_scat_dispersion_real
_atom_type_scat_dispersion_imag
_atom_type_scat_source
C ? 0.017 0.009 International_Tables_Vol_IV_Table_2.3.1
H ? 0 0 International_Tables_Vol_IV_Table_2.3.1
N ? 0.029 0.018 International_Tables_Vol_IV_Table_2.3.1
O ? 0.047 0.032 International_Tables_Vol_IV_Table_2.3.1

loop_
_geom_angle_atom_site_label_1
_geom_angle_atom_site_label_2
_geom_angle_atom_site_label_3
_geom_angle_site_symmetry_1
_geom_angle_site_symmetry_2
_geom_angle_site_symmetry_3
_geom_angle
_geom_angle_publ_flag
C1 C2 C3 . . . 119.5(2) yes
C1 C6 C5 . . . 119.6(2) yes
C2 C1 C6 . . . 120.6(2) yes
C2 C1 C7 . . . 118.1(2) yes
C2 C3 C4 . . . 120.3(2) yes
C3 C4 C5 . . . 119.7(2) yes
C4 C5 C6 . . . 120.2(2) yes
C6 C1 C7 . . . 121.3(2) yes
O3 C3 C2 . . . 124.0(2) yes
O3 C3 C4 . . . 115.8(2) yes
O4 C4 C3 . . . 121.1(2) yes
O4 C4 C5 . . . 119.2(2) yes
O5 C5 C6 . . . 117.8(2) yes
O5 C5 C4 . . . 122.1(2) yes
O7 C7 C1 . . . 123.6(2) yes
O7 C7 N8 . . . 122.4(2) yes
N8 C7 C1 . . . 114.1(2) yes
O9 N8 C7 . . . 118.4(2) yes
O3 H3 O7 . . 2 162(3) yes
O4 H4 O3 . . . 115 yes
O4 H4 O4 . . 3_656 107 yes
O4 H4 O4 . . 3_666 139 yes
O5 H5 O4 . . . 112(3) yes
O5 H5 O10 . . . 154(3) yes
N8 H8 O5 . . 3_566 146(3) yes
O9 H9 O9 . . 2_445 112(3) yes
O9 H9 O10 . . 3_556 163(3) yes
O10 H101 O7 . . 4 163(4) yes
O10 H102 O3 . . 3_656 135 yes
O10 H102 O4 . . 1_545 133 yes
C3 O3 H3 . . . 115.(2) ?
C4 O4 H4 . . . 107.9(2) ?
C5 O5 H5 . . . 107.(2) ?
N8 O9 H9 . . . 103.(3) ?
H101 O10 H102 . . . 107.(3) ?
O9 N8 H8 . . . 114.(2) ?
C7 N8 H8 . . . 124.(2) ?
C1 C6 H6 . . . 119.0(10) ?
C5 C6 H6 . . . 121.0(10) ?
C1 C2 H2 . . . 121.(2) ?
C3 C2 H2 . . . 119.(2) ?

loop_
_geom_bond_atom_site_label_1
_geom_bond_atom_site_label_2
_geom_bond_site_symmetry_1
_geom_bond_site_symmetry_2
_geom_bond_distance
_geom_bond_publ_flag
C1 C2 . . 1.394(3) yes
C1 C6 . . 1.394(3) yes
C1 C7 . . 1.489(3) yes
C2 C3 . . 1.386(3) yes
C3 C4 . . 1.398(3) yes
C4 C5 . . 1.396(3) yes
C5 C6 . . 1.386(3) yes
O3 C3 . . 1.361(3) yes
O4 C4 . . 1.371(3) yes
O5 C5 . . 1.371(3) yes
O7 C7 . . 1.240(3) yes
N8 C7 . . 1.336(3) yes
O9 N8 . . 1.390(2) yes
O3 H3 . . 0.84(3) ?
C6 H6 . . 0.94(3) ?
O4 H4 . . 0.870(2) ?
O5 H5 . . 0.95(3) ?
O9 H9 . . 0.82(4) ?
O10 H101 . . 0.83(4) ?
O10 H102 . . 1.033(2) ?
N8 H8 . . 0.88(3) ?
C2 H2 . . 0.98(3) ?

loop_
_geom_contact_atom_site_label_1
_geom_contact_atom_site_label_2
_geom_contact_distance
_geom_contact_site_symmetry_1
_geom_contact_site_symmetry_2
_geom_contact_publ_flag
O3 O7 2.641(2) . 2 yes
H3 O7 1.83(3) . 2 yes
O4 O3 2.698 . . yes
H4 O3 2.22 . . yes
O4 O4 3.104 . 3_656 yes
H4 O4 2.74 . 3_656 yes
O4 O4 2.865 . 3_666 yes
H4 O4 2.15 . 3_666 yes
O5 O4 2.792(2) . . yes
H5 O4 2.30(3) . . yes
O5 O10 2.710(3) . . yes
H5 O10 1.82(3) . . yes
N8 O5 2.842(3) . 3_566 yes
H8 O5 2.07(3) . 3_566 yes
O9 O9 2.835(3) . 2_445 yes
H9 O9 2.42(4) . 2_445 yes
O9 O10 2.867(3) . 3_556 yes
H9 O10 2.07(4) . 3_556 yes
O10 O7 2.834(3) . 4 yes
H101 O7 2.03(4) . 4 yes
O10 O3 2.896 . 3_656 yes
H102 O3 2.07 . 3_656 yes
O10 O4 3.134 . 1_545 yes
H102 O4 2.34 . 1_545 yes
O9 O9 2.835(3) . 2_455 yes
O3 O4 2.959(2) . 3_666 yes
O4 O10 3.047(3) . . yes
O9 O10 3.005(3) . 4_454 yes

loop_
_geom_torsion_atom_site_label_1
_geom_torsion_atom_site_label_2
_geom_torsion_atom_site_label_3
_geom_torsion_atom_site_label_4
_geom_torsion_site_symmetry_1
_geom_torsion_site_symmetry_2
_geom_torsion_site_symmetry_3
_geom_torsion_site_symmetry_4
_geom_torsion
_geom_torsion_publ_flag
C1 C2 C3 O3 . . . . -176.5(2) ?
C1 C2 C3 C4 . . . . 2.4(4) ?
C2 C1 C6 C5 . . . . -0.9(4) ?
C2 C1 C7 O7 . . . . 32.7(3) ?
C2 C1 C7 N8 . . . . -147.3(2) yes
C2 C3 C4 O4 . . . . -179.8(2) ?
C2 C3 C4 C5 . . . . -1.8(4) ?
C3 C4 C5 O5 . . . . -179.4(2) ?
C3 C4 C5 C6 . . . . -0.2(4) ?
C4 C5 C6 C1 . . . . 1.5(3) ?
C6 C1 C7 O7 . . . . -148.8(2) ?
C6 C1 C7 N8 . . . . 31.2(3) ?
C6 C1 C2 C3 . . . . -1.1(4) ?
C7 C1 C2 C3 . . . . 177.4(2) ?
C7 C1 C6 C5 . . . . -179.3(2) ?
O3 C3 C4 C5 . . . . 177.3(2) ?
O3 C3 C4 O4 . . . . -0.7(3) ?
O4 C4 C5 O5 . . . . -1.3(3) ?
O4 C4 C5 C6 . . . . 177.8(2) ?
O5 C5 C6 C1 . . . . -179.3(2) ?
O9 N8 C7 O7 . . . . -5.4(4) yes
O9 N8 C7 C1 . . . . 174.6(2) ?
H9 O9 N8 C7 . . . . 123(3) yes
H3 O3 C3 C4 . . . . -178(2) ?
H4 O4 C4 C5 . . . . 176 ?
H5 O5 C5 C6 . . . . 169(2) ?
H3 O3 C3 C2 . . . . 1(2) ?
H4 O4 C4 C3 . . . . -6.4(3) ?
H5 O5 C5 C4 . . . . -12(2) ?
H2 C2 C3 O3 . . . . -3(2) ?
H9 O9 N8 H8 . . . . -77(4) ?
H2 C2 C3 C4 . . . . 176(2) ?
H8 N8 C7 O7 . . . . -163(3) ?
H8 N8 C7 C1 . . . . 17(3) ?
C6 C1 C2 H2 . . . . -175(2) ?
C7 C1 C2 H2 . . . . 4(2) ?
C2 C1 C6 H6 . . . . -179.9(8) ?
O5 C5 C6 H6 . . . . 0(2) ?
C7 C1 C6 H6 . . . . 2(2) ?
C4 C5 C6 H6 . . . . -179(2) ?
